data_7711549
loop_
_publ_author_name
'Long, Bing-Fan'
'Li, Yun-Lan'
'Zhu, Zhong-Hong'
'Wang, Hai-Ling'
'Liang, Fu-Pei'
'Zou, Hua-Hong'

_publ_section_title
;
 Assembly of pinwheel/twist shaped chiral lanthanide clusters with rotor
 structures by annular/linear growth mechanism and their magnetic
 properties
;
_journal_name_full 'Dalton Transactions'
_journal_paper_doi 10.1039/D2DT02653H
_journal_year 2022
_chemical_absolute_configuration rm
_chemical_formula_moiety 'C94 H92 Dy6 N12 O34, 2(N O3), 2(C H4 O), 11[CH4O], 15[H2O]'
_chemical_formula_sum 'C107 H174 Dy6 N14 O68'
_chemical_formula_weight 3719.59
_space_group_crystal_system tetragonal
_space_group_IT_number 96
_space_group_name_Hall 'P 4nw 2abw'
_space_group_name_H-M_alt 'P 43 21 2'
_atom_sites_solution_hydrogens mixed
_atom_sites_solution_primary iterative
_audit_creation_date 2022-10-16
_audit_creation_method
;
Olex2 1.3
(compiled 2020.11.12 svn.r5f609507 for OlexSys, GUI svn.r6408)
;
_audit_update_record
;
2022-10-18 deposited with the CCDC.	2022-10-24 downloaded from the CCDC.
;
_cell_angle_alpha 90
_cell_angle_beta 90
_cell_angle_gamma 90
_cell_formula_units_Z 4
_cell_length_a 14.40060(10)
_cell_length_b 14.40060(10)
_cell_length_c 71.4120(5)
_cell_measurement_reflns_used 28284
_cell_measurement_temperature 100.00(10)
_cell_measurement_theta_max 73.9430
_cell_measurement_theta_min 3.1240
_cell_volume 14809.23(18)
_computing_cell_refinement 'CrysAlisPro 1.171.41.123a (Rigaku OD, 2022)'
_computing_data_collection 'CrysAlisPro 1.171.41.123a (Rigaku OD, 2022)'
_computing_data_reduction 'CrysAlisPro 1.171.41.123a (Rigaku OD, 2022)'
_computing_molecular_graphics 'Olex2 1.3 (Dolomanov et al., 2009)'
_computing_publication_material 'Olex2 1.3 (Dolomanov et al., 2009)'
_computing_structure_refinement 'SHELXL 2018/3 (Sheldrick, 2015)'
_computing_structure_solution 'olex2.solve 1.3 (Bourhis et al., 2015)'
_diffrn_ambient_environment N~2~
_diffrn_ambient_temperature 100.00(10)
_diffrn_detector 'Hybrid Pixel Array Detector'
_diffrn_detector_area_resol_mean 10.0000
_diffrn_detector_type HyPix
_diffrn_measured_fraction_theta_full 0.997
_diffrn_measured_fraction_theta_max 0.979
_diffrn_measurement_details
;
List of Runs (angles in degrees, time in seconds):

  # Type    Start    End  Width  t~exp~   \w     \q     \k     \f   Frames
#--------------------------------------------------------------------------
  1  \w    -97.00 -13.00   0.25    4.00    --  -43.18 -12.00 103.00  336
  2  \w   -127.00-102.00   0.25   14.00    --  -90.25 -12.00 103.00  100
  3  \w    105.00 142.00   0.25   14.00    --  109.26  12.00 -84.00  148
  4  \w     50.00 100.00   0.25   14.00    --  109.26  12.00 -84.00  200
  5  \w    -85.00 -13.00   0.25    4.00    --  -43.18 125.00   0.00  288
  6  \w    -31.00  -6.00   0.25    4.00    --   43.18 -12.00 103.00  100
  7  \w    -51.00 -14.00   0.25   14.00    --  -90.25  45.00-180.00  148
  8  \w    -51.00 -14.00   0.25   14.00    --  -90.25  45.00  60.00  148
  9  \w     35.00  71.00   0.25   14.00    --  109.26 -61.00  60.00  144
 10  \w     71.00 111.00   0.25   14.00    --  109.26-125.00  30.00  160
 11  \w     35.00  69.00   0.25   14.00    --  109.26 -61.00-150.00  136
 12  \w     37.00  63.00   0.25   14.00    --  109.26 -94.00 -30.00  104
 13  \w     38.00  99.00   0.25   14.00    --  109.26-125.00   0.00  244
 14  \w     35.00  69.00   0.25   14.00    --  109.26 -61.00 -30.00  136
;
_diffrn_measurement_device 'four-circle diffractometer'
_diffrn_measurement_device_type 'XtaLAB Synergy, Dualflex, HyPix'
_diffrn_measurement_method '\w scans'
_diffrn_orient_matrix_type 'CrysAlisPro convention (1999,Acta A55,543-557)'
_diffrn_orient_matrix_UB_11 0.0415875000
_diffrn_orient_matrix_UB_12 -0.0972233000
_diffrn_orient_matrix_UB_13 -0.0033024000
_diffrn_orient_matrix_UB_21 -0.0984735000
_diffrn_orient_matrix_UB_22 -0.0416672000
_diffrn_orient_matrix_UB_23 -0.0005128000
_diffrn_orient_matrix_UB_31 -0.0041697000
_diffrn_orient_matrix_UB_32 0.0160578000
_diffrn_orient_matrix_UB_33 -0.0213096000
_diffrn_radiation_monochromator mirror
_diffrn_radiation_probe x-ray
_diffrn_radiation_type 'Cu K\a'
_diffrn_radiation_wavelength 1.54184
_diffrn_reflns_av_R_equivalents 0.0429
_diffrn_reflns_av_unetI/netI 0.0362
_diffrn_reflns_Laue_measured_fraction_full 0.997
_diffrn_reflns_Laue_measured_fraction_max 0.979
_diffrn_reflns_limit_h_max 17
_diffrn_reflns_limit_h_min -15
_diffrn_reflns_limit_k_max 17
_diffrn_reflns_limit_k_min -18
_diffrn_reflns_limit_l_max 31
_diffrn_reflns_limit_l_min -88
_diffrn_reflns_number 52013
_diffrn_reflns_point_group_measured_fraction_full 0.994
_diffrn_reflns_point_group_measured_fraction_max 0.959
_diffrn_reflns_theta_full 67.684
_diffrn_reflns_theta_max 75.826
_diffrn_reflns_theta_min 2.475
_diffrn_source 'micro-focus sealed X-ray tube'
_diffrn_source_type 'PhotonJet (Cu) X-ray Source'
_exptl_absorpt_coefficient_mu 16.720
_exptl_absorpt_correction_T_max 1.00000
_exptl_absorpt_correction_T_min 0.01143
_exptl_absorpt_correction_type multi-scan
_exptl_absorpt_process_details
;
CrysAlisPro 1.171.41.123a (Rigaku Oxford Diffraction, 2022)
Empirical absorption correction using spherical harmonics,
implemented in SCALE3 ABSPACK scaling algorithm.
;
_exptl_crystal_colour yellow
_exptl_crystal_colour_primary yellow
_exptl_crystal_density_diffrn 1.668
_exptl_crystal_description block
_exptl_crystal_F_000 7416
_exptl_crystal_size_max 0.14
_exptl_crystal_size_mid 0.13
_exptl_crystal_size_min 0.12
_refine_diff_density_max 1.046
_refine_diff_density_min -0.908
_refine_diff_density_rms 0.093
_refine_ls_abs_structure_details
;
 Refined as an inversion twin.
;
_refine_ls_abs_structure_Flack 0.015(5)
_refine_ls_extinction_method none
_refine_ls_goodness_of_fit_ref 1.084
_refine_ls_hydrogen_treatment mixed
_refine_ls_matrix_type full
_refine_ls_number_parameters 713
_refine_ls_number_reflns 14821
_refine_ls_number_restraints 87
_refine_ls_restrained_S_all 1.100
_refine_ls_R_factor_all 0.0527
_refine_ls_R_factor_gt 0.0449
_refine_ls_shift/su_max 0.003
_refine_ls_shift/su_mean 0.000
_refine_ls_structure_factor_coef Fsqd
_refine_ls_weighting_details 'w=1/[\s^2^(Fo^2^)+(0.0776P)^2^+10.0654P] where P=(Fo^2^+2Fc^2^)/3'
_refine_ls_weighting_scheme calc
_refine_ls_wR_factor_gt 0.1264
_refine_ls_wR_factor_ref 0.1311
_reflns_Friedel_coverage 0.712
_reflns_Friedel_fraction_full 0.990
_reflns_Friedel_fraction_max 0.933
_reflns_number_gt 12624
_reflns_number_total 14821
_reflns_threshold_expression 'I > 2\s(I)'
_cod_data_source_file d2dt02653h2.cif
_cod_data_source_block 20221013-lfp-lbf-101212_auto
_cod_original_cell_volume 14809.2(2)
_cod_database_code 7711549
_shelx_shelxl_version_number 2018/3
_chemical_oxdiff_formula 'C H O N Dy '
_shelx_space_group_comment
;
The symmetry employed for this shelxl refinement is uniquely defined
by the following loop, which should always be used as a source of
symmetry information in preference to the above space-group names.
They are only intended as comments.
;
_shelx_estimated_absorpt_t_max 0.239
_shelx_estimated_absorpt_t_min 0.203
_reflns_odcompleteness_completeness 99.73
_reflns_odcompleteness_iscentric 1
_reflns_odcompleteness_theta 66.97
_olex2_refinement_description
;
1. Twinned data refinement
 Scales: 0.985(5)
 0.015(5)
2. Fixed Uiso
 At 1.2 times of:
  All C(H) groups, All N(H) groups
 At 1.5 times of:
  All C(H,H,H) groups, All O(H) groups, All O(H,H) groups
3. Restrained distances
 O5-H5
 0.87 with sigma of 0.01
 O16-H16
 0.87 with sigma of 0.01
 O20-N7 = N7-O18
 1.25 with sigma of 0.02
 O19-N7 = N7-O20
 1.25 with sigma of 0.02
 O18-N7 = N7-O19
 1.25 with sigma of 0.02
 O21-C48
 1.3 with sigma of 0.02
 C22-H5
 1.913578 with sigma of 0.02
 C47-H16
 1.919339 with sigma of 0.02
 Dy3-H16
 2.996415 with sigma of 0.02
 Dy1-H5
 3.076928 with sigma of 0.02
 O18-O19
 2.165 with sigma of 0.04
 O19-O20
 2.165 with sigma of 0.04
 O20-O18
 2.165 with sigma of 0.04
 O18-O20 \\sim O20-O19
 with sigma of 0.04
 N7-O18 \\sim N7-O20 \\sim N7-O19
 with sigma of 0.02
4. Restrained planarity
 N7, O19, O18, O20
 with sigma of 0.1
5. Uiso/Uaniso restraints and constraints
N7 \\sim O19 \\sim O18 \\sim O20: within 2A with sigma of 0.01 and sigma for
terminal atoms of 0.02 within 2A
Uanis(C33) \\sim Ueq: with sigma of 0.01 and sigma for terminal atoms of 0.02
Uanis(O20) \\sim Ueq: with sigma of 0.01 and sigma for terminal atoms of 0.02
Uanis(O19) \\sim Ueq, Uanis(O18) \\sim Ueq: with sigma of 0.01 and sigma for
terminal atoms of 0.02
Uanis(O21) \\sim Ueq, Uanis(C48) \\sim Ueq: with sigma of 0.01 and sigma for
terminal atoms of 0.02
Uanis(N7) \\sim Ueq, Uanis(O19) \\sim Ueq, Uanis(O20) \\sim Ueq, Uanis(O18)
\\sim Ueq: with sigma of 0.01 and sigma for terminal atoms of 0.02
6.a Riding coordinates:
 N1(H1)
6.b Rotating group:
 O15(H15A,H15B), O17(H17A,H17B)
6.c Ternary CH refined with riding coordinates:
 C37(H37), C7(H7)
6.d Aromatic/amide H refined with riding coordinates:
 N5(H5A), C24(H24), C26(H26), C27(H27), C13(H13), C28(H28), C41(H41), C9(H9),
 C39(H39), C43(H43), C31(H31), C32(H32), C33(H33), C34(H34), C35(H35), C12(H12),
  C16(H16A), C1(H1B), C42(H42), C17(H17), C11(H11), C19(H19), C18(H18), C5(H5B),
  C20(H20), C4(H4), C3(H3), C2(H2)
6.e Fitted hexagon refined as free rotating group:
 C31(C32,C33,C34,C35,C36)
6.f Tetrahedral OH refined with riding coordinates:
 O21(H21)
6.g X=CH2 refined with riding coordinates:
 O14(H14A,H14B)
6.h Idealised Me refined as rotating group:
 C47(H47A,H47B,H47C), C46(H46A,H46B,H46C), C48(H48A,H48B,H48C)
6.i Idealised tetrahedral OH refined as rotating group:
 O1(H1A)
;
_platon_squeeze_special_details
;
A solvent mask was calculated and 1395 electrons were 
found in a volume of 4989\%A^3^ in 1 void per unit cell. 
This is consistent with the presence of 
11[CH4O], 15[H2O] per Asymmetric Unit 
which account for 1392 electrons 
per unit cell.
;
_platon_squeeze_void_probe_radius 1.20
_olex2_submission_special_instructions 'No special instructions were received'
_oxdiff_exptl_absorpt_empirical_details
;
Empirical correction (ABSPACK) includes:
- Absorption correction using spherical harmonics
- Frame scaling
;
_oxdiff_exptl_absorpt_empirical_full_max 39.595
_oxdiff_exptl_absorpt_empirical_full_min 0.376

loop_
_space_group_symop_operation_xyz
'x, y, z'
'-x, -y, z+1/2'
'-y+1/2, x+1/2, z+3/4'
'y+1/2, -x+1/2, z+1/4'
'-x+1/2, y+1/2, -z+3/4'
'x+1/2, -y+1/2, -z+1/4'
'y, x, -z'
'-y, -x, -z+1/2'

loop_
_atom_site_label
_atom_site_type_symbol
_atom_site_fract_x
_atom_site_fract_y
_atom_site_fract_z
_atom_site_U_iso_or_equiv
_atom_site_adp_type
_atom_site_occupancy
_atom_site_site_symmetry_order
_atom_site_calc_flag
_atom_site_refinement_flags_posn
_atom_site_refinement_flags_adp
_atom_site_refinement_flags_occupancy
_atom_site_disorder_assembly
_atom_site_disorder_group
Dy2 Dy 0.49481(4) 0.37105(4) 0.57858(2) 0.04725(13) Uani 1 1 d . . . . .
Dy3 Dy 0.50375(4) 0.41730(4) 0.52674(2) 0.04672(13) Uani 1 1 d D . . . .
Dy1 Dy 0.60391(4) 0.40744(4) 0.62240(2) 0.05611(16) Uani 1 1 d D . . . .
O7 O 0.4193(4) 0.3381(4) 0.55136(7) 0.0467(13) Uani 1 1 d . . . . .
O8 O 0.3730(4) 0.3424(4) 0.51637(6) 0.0448(12) Uani 1 1 d . . . . .
O9 O 0.5271(4) 0.4051(5) 0.45836(7) 0.0514(14) Uani 1 1 d . . . . .
O5 O 0.5124(5) 0.3060(5) 0.64276(7) 0.0601(16) Uani 1 1 d D . . . .
H5 H 0.496(6) 0.316(5) 0.6543(5) 0.090 Uiso 1 1 d D U . . .
O10 O 0.5258(4) 0.4082(5) 0.49372(7) 0.0514(14) Uani 1 1 d . . . . .
O12 O 0.6380(4) 0.4111(5) 0.59001(8) 0.0554(15) Uani 1 1 d . . . . .
O3 O 0.4796(5) 0.4630(4) 0.60705(7) 0.0586(16) Uani 1 1 d . . . . .
O14 O 0.7150(5) 0.2937(5) 0.62211(7) 0.0596(16) Uani 1 1 d . . . . .
H14A H 0.715541 0.248719 0.612376 0.089 Uiso 1 1 calc R U . . .
H14B H 0.760597 0.291489 0.631715 0.089 Uiso 1 1 calc R U . . .
O11 O 0.5941(4) 0.4090(4) 0.55332(7) 0.0491(13) Uani 1 1 d . . . . .
O16 O 0.5504(5) 0.2526(5) 0.52302(9) 0.0621(16) Uani 1 1 d D . . . .
H16 H 0.602(3) 0.242(2) 0.5167(11) 0.093 Uiso 1 1 d D U . . .
N4 N 0.3620(5) 0.2793(5) 0.58854(8) 0.0461(15) Uani 1 1 d . . . . .
O4 O 0.3938(4) 0.4941(4) 0.57569(7) 0.0516(13) Uani 1 1 d . . . . .
O15 O 0.5687(5) 0.2228(5) 0.57157(8) 0.0570(15) Uani 1 1 d . . . . .
H15A H 0.570987 0.165977 0.579594 0.085 Uiso 1 1 d R U . . .
H15B H 0.603344 0.204682 0.559958 0.085 Uiso 1 1 d R U . . .
O6 O 0.5205(4) 0.2870(4) 0.60662(7) 0.0486(13) Uani 1 1 d . . . . .
N3 N 0.3636(5) 0.2490(5) 0.60759(8) 0.0499(17) Uani 1 1 d . . . . .
N6 N 0.6692(5) 0.3985(6) 0.51599(9) 0.0572(19) Uani 1 1 d . . . . .
N5 N 0.6794(5) 0.3793(7) 0.49676(10) 0.066(2) Uani 1 1 d . . . . .
H5A H 0.732726 0.362577 0.491770 0.079 Uiso 1 1 calc R U . . .
O17 O 0.5775(5) 0.5689(5) 0.52690(10) 0.074(2) Uani 1 1 d . . . . .
H17A H 0.589244 0.606919 0.537151 0.112 Uiso 1 1 d R U . . .
H17B H 0.599552 0.602435 0.516661 0.112 Uiso 1 1 d R U . . .
N2 N 0.5217(7) 0.5228(6) 0.64296(10) 0.067(2) Uani 1 1 d . . . . .
O2 O 0.6653(7) 0.4218(5) 0.65287(10) 0.083(2) Uani 1 1 d . . . . .
N1 N 0.5598(7) 0.5289(6) 0.66120(11) 0.075(3) Uani 1 1 d . . . . .
H1 H 0.568313 0.586968 0.664623 0.090 Uiso 1 1 d R U . . .
O1 O 0.6296(7) 0.5503(7) 0.69447(10) 0.097(3) Uani 1 1 d . . . . .
H1A H 0.581928 0.523548 0.698566 0.146 Uiso 1 1 calc R U . . .
C22 C 0.4558(7) 0.2323(7) 0.63528(11) 0.055(2) Uani 1 1 d D . . . .
C24 C 0.2849(7) 0.2631(6) 0.58027(10) 0.050(2) Uani 1 1 d . . . . .
H24 H 0.236601 0.236692 0.587586 0.060 Uiso 1 1 calc R U . . .
C14 C 0.3705(7) 0.5487(6) 0.59023(11) 0.055(2) Uani 1 1 d . . . . .
C15 C 0.4198(7) 0.5319(6) 0.60703(11) 0.055(2) Uani 1 1 d . . . . .
C26 C 0.1742(7) 0.2625(7) 0.55456(12) 0.055(2) Uani 1 1 d . . . . .
H26 H 0.129480 0.242882 0.563513 0.066 Uiso 1 1 calc R U . . .
C38 C 0.6037(6) 0.3882(7) 0.48696(11) 0.054(2) Uani 1 1 d . . . . .
C30 C 0.3319(6) 0.3127(6) 0.54767(10) 0.0475(19) Uani 1 1 d . . . . .
O13 O 0.6976(9) 0.5429(8) 0.61802(13) 0.120(4) Uani 1 1 d . . . . .
C27 C 0.1477(7) 0.2710(7) 0.53615(12) 0.057(2) Uani 1 1 d . . . . .
H27 H 0.085393 0.259552 0.532415 0.069 Uiso 1 1 calc R U . . .
C25 C 0.2644(6) 0.2816(6) 0.56060(10) 0.0489(19) Uani 1 1 d . . . . .
C13 C 0.3070(8) 0.6195(7) 0.58946(13) 0.065(3) Uani 1 1 d . . . . .
H13 H 0.274756 0.631428 0.578104 0.077 Uiso 1 1 calc R U . . .
C40 C 0.7580(7) 0.4147(10) 0.54529(12) 0.073(3) Uani 1 1 d . . . . .
C10 C 0.4025(8) 0.5877(6) 0.62303(11) 0.058(2) Uani 1 1 d . . . . .
C28 C 0.2150(7) 0.2968(7) 0.52312(10) 0.053(2) Uani 1 1 d . . . . .
H28 H 0.198261 0.300434 0.510267 0.064 Uiso 1 1 calc R U . . .
C23 C 0.4448(6) 0.2573(6) 0.61498(10) 0.0473(19) Uani 1 1 d . . . . .
C21 C 0.5041(8) 0.1386(7) 0.63778(11) 0.060(2) Uani 1 1 d . . . . .
C45 C 0.6832(7) 0.4133(8) 0.55810(12) 0.060(2) Uani 1 1 d . . . . .
C41 C 0.8505(8) 0.4172(13) 0.55133(15) 0.099(5) Uani 1 1 d . . . . .
H41 H 0.899313 0.414522 0.542395 0.119 Uiso 1 1 calc R U . . .
C9 C 0.4532(10) 0.5770(7) 0.64023(13) 0.075(3) Uani 1 1 d . . . . .
H9 H 0.433701 0.613791 0.650543 0.090 Uiso 1 1 calc R U . . .
O19 O 0.9910(8) 0.1505(10) 0.5680(2) 0.146(4) Uani 1 1 d D U . . .
C29 C 0.3047(6) 0.3172(6) 0.52823(10) 0.0453(18) Uani 1 1 d . . . . .
C37 C 0.6092(6) 0.3662(7) 0.46602(11) 0.055(2) Uani 1 1 d . . . . .
H37 H 0.664187 0.398927 0.460569 0.066 Uiso 1 1 calc R U . . .
C39 C 0.7471(6) 0.4008(10) 0.52472(12) 0.075(3) Uani 1 1 d . . . . .
H39 H 0.802002 0.393025 0.517516 0.090 Uiso 1 1 calc R U . . .
C43 C 0.7976(8) 0.4217(11) 0.58297(14) 0.081(4) Uani 1 1 d . . . . .
H43 H 0.811565 0.425124 0.595954 0.097 Uiso 1 1 calc R U . . .
C31 C 0.5404(4) 0.2067(6) 0.46234(12) 0.090(4) Uani 1 1 d G . . . .
H31 H 0.481395 0.232108 0.465362 0.108 Uiso 1 1 calc R U . . .
C32 C 0.5483(6) 0.1131(5) 0.45781(14) 0.102(4) Uani 1 1 d G . . . .
H32 H 0.494737 0.074623 0.457751 0.122 Uiso 1 1 calc R U . . .
C33 C 0.6346(7) 0.0759(4) 0.45339(14) 0.113(5) Uani 1 1 d G U . . .
H33 H 0.640032 0.011960 0.450297 0.136 Uiso 1 1 calc R U . . .
C34 C 0.7130(5) 0.1322(6) 0.45348(12) 0.103(5) Uani 1 1 d G . . . .
H34 H 0.771987 0.106782 0.450453 0.124 Uiso 1 1 calc R U . . .
C35 C 0.7051(4) 0.2258(6) 0.45800(11) 0.077(3) Uani 1 1 d G . . . .
H35 H 0.758648 0.264267 0.458064 0.093 Uiso 1 1 calc R U . . .
C36 C 0.6188(5) 0.2630(4) 0.46243(9) 0.061(2) Uani 1 1 d G . . . .
C12 C 0.2891(10) 0.6746(7) 0.60523(14) 0.074(3) Uani 1 1 d . . . . .
H12 H 0.245354 0.723809 0.604495 0.089 Uiso 1 1 calc R U . . .
N7 N 0.9112(9) 0.1650(10) 0.56424(16) 0.118(4) Uani 1 1 d D U . . .
C8 C 0.6339(9) 0.4766(7) 0.66461(14) 0.073(3) Uani 1 1 d . . . . .
C16 C 0.5758(7) 0.1274(8) 0.64998(14) 0.065(3) Uani 1 1 d . . . . .
H16A H 0.599916 0.179717 0.656453 0.078 Uiso 1 1 calc R U . . .
C1 C 0.8000(11) 0.6119(10) 0.67639(18) 0.091(4) Uani 1 1 d . . . . .
H1B H 0.749680 0.654232 0.675212 0.110 Uiso 1 1 calc R U . . .
C47 C 0.4934(10) 0.1718(8) 0.5211(2) 0.090(4) Uani 1 1 d D . . . .
H47A H 0.462569 0.172783 0.508876 0.136 Uiso 1 1 calc R U . . .
H47B H 0.446527 0.171139 0.531049 0.136 Uiso 1 1 calc R U . . .
H47C H 0.532164 0.116030 0.522077 0.136 Uiso 1 1 calc R U . . .
C6 C 0.7791(10) 0.5189(8) 0.68074(15) 0.080(4) Uani 1 1 d . . . . .
C44 C 0.7087(7) 0.4155(8) 0.57785(11) 0.057(2) Uani 1 1 d . . . . .
C42 C 0.8713(8) 0.4234(12) 0.57018(14) 0.094(5) Uani 1 1 d . . . . .
H42 H 0.933740 0.428782 0.574345 0.113 Uiso 1 1 calc R U . . .
C17 C 0.6142(10) 0.0403(10) 0.65306(18) 0.086(4) Uani 1 1 d . . . . .
H17 H 0.664999 0.033294 0.661432 0.103 Uiso 1 1 calc R U . . .
C11 C 0.3343(9) 0.6575(7) 0.62155(13) 0.068(3) Uani 1 1 d . . . . .
H11 H 0.319533 0.693624 0.632276 0.082 Uiso 1 1 calc R U . . .
C7 C 0.6810(10) 0.4879(9) 0.68330(15) 0.082(4) Uani 1 1 d . . . . .
H7 H 0.681701 0.426142 0.689696 0.098 Uiso 1 1 calc R U . . .
C19 C 0.5007(13) -0.0222(10) 0.6318(2) 0.108(5) Uani 1 1 d . . . . .
H19 H 0.473029 -0.074690 0.626008 0.129 Uiso 1 1 calc R U . . .
O21 O 0.2152(12) -0.0501(10) 0.52156(16) 0.158(5) Uani 1 1 d D U . . .
H21 H 0.227545 -0.056773 0.532981 0.237 Uiso 1 1 calc R U . . .
C18 C 0.5788(13) -0.0353(10) 0.6440(2) 0.108(5) Uani 1 1 d . . . . .
H18 H 0.605138 -0.095199 0.645743 0.129 Uiso 1 1 calc R U . . .
C5 C 0.8514(13) 0.4594(10) 0.6821(2) 0.105(5) Uani 1 1 d . . . . .
H5B H 0.840459 0.396464 0.685462 0.127 Uiso 1 1 calc R U . . .
C20 C 0.4664(9) 0.0610(8) 0.62852(15) 0.074(3) Uani 1 1 d . . . . .
H20 H 0.416633 0.068623 0.619930 0.089 Uiso 1 1 calc R U . . .
C4 C 0.9418(12) 0.4894(11) 0.6787(2) 0.108(5) Uani 1 1 d . . . . .
H4 H 0.991386 0.445946 0.678907 0.130 Uiso 1 1 calc R U . . .
C3 C 0.9597(12) 0.5804(11) 0.6752(3) 0.115(5) Uani 1 1 d . . . . .
H3 H 1.022187 0.600145 0.673624 0.139 Uiso 1 1 calc R U . . .
C46 C 0.7561(17) 0.5900(15) 0.6267(3) 0.155(9) Uani 1 1 d . . . . .
H46A H 0.771842 0.645280 0.619302 0.232 Uiso 1 1 calc R U . . .
H46B H 0.812231 0.552794 0.628685 0.232 Uiso 1 1 calc R U . . .
H46C H 0.730455 0.609012 0.638771 0.232 Uiso 1 1 calc R U . . .
O18 O 0.8761(12) 0.1700(12) 0.54851(17) 0.172(6) Uani 1 1 d D U . . .
C2 C 0.8882(12) 0.6455(12) 0.6737(3) 0.116(5) Uani 1 1 d . . . . .
H2 H 0.899934 0.709130 0.671101 0.139 Uiso 1 1 calc R U . . .
C48 C 0.2417(19) 0.0412(13) 0.5157(3) 0.165(9) Uani 1 1 d D U . . .
H48A H 0.185963 0.077418 0.512726 0.248 Uiso 1 1 calc R U . . .
H48B H 0.281158 0.036878 0.504549 0.248 Uiso 1 1 calc R U . . .
H48C H 0.276088 0.071928 0.525790 0.248 Uiso 1 1 calc R U . . .
O20 O 0.8668(11) 0.1749(13) 0.5789(2) 0.186(6) Uani 1 1 d D U . . .

loop_
_atom_site_aniso_label
_atom_site_aniso_U_11
_atom_site_aniso_U_22
_atom_site_aniso_U_33
_atom_site_aniso_U_23
_atom_site_aniso_U_13
_atom_site_aniso_U_12
Dy2 0.0641(3) 0.0584(3) 0.0192(2) 0.00119(18) -0.0039(2) -0.0014(2)
Dy3 0.0571(3) 0.0630(3) 0.0201(2) 0.00299(18) -0.0029(2) -0.0034(2)
Dy1 0.0787(4) 0.0636(3) 0.0260(2) 0.0002(2) -0.0118(2) 0.0004(3)
O7 0.060(3) 0.064(3) 0.016(2) -0.001(2) -0.001(2) -0.005(3)
O8 0.058(3) 0.060(3) 0.016(2) 0.004(2) -0.002(2) -0.009(3)
O9 0.057(3) 0.077(4) 0.020(2) 0.001(2) -0.002(2) 0.010(3)
O5 0.089(5) 0.074(4) 0.017(2) -0.001(2) -0.004(3) 0.002(4)
O10 0.051(3) 0.080(4) 0.023(2) 0.004(2) 0.004(2) -0.002(3)
O12 0.061(3) 0.071(4) 0.034(3) 0.003(3) -0.014(3) -0.010(3)
O3 0.084(5) 0.061(3) 0.030(3) -0.006(2) -0.014(3) 0.015(3)
O14 0.082(4) 0.072(4) 0.024(3) -0.007(3) -0.014(3) 0.011(3)
O11 0.056(3) 0.073(4) 0.018(2) 0.007(2) -0.007(2) -0.001(3)
O16 0.064(4) 0.074(4) 0.048(4) 0.005(3) 0.005(3) 0.006(3)
N4 0.063(4) 0.058(4) 0.018(3) 0.001(3) 0.001(3) -0.003(3)
O4 0.071(4) 0.063(3) 0.021(2) 0.001(2) -0.006(2) 0.012(3)
O15 0.070(4) 0.066(4) 0.035(3) -0.004(3) 0.001(3) 0.003(3)
O6 0.065(4) 0.062(3) 0.019(2) 0.001(2) -0.009(2) 0.006(3)
N3 0.065(4) 0.068(4) 0.017(3) 0.004(3) 0.005(3) 0.002(4)
N6 0.062(4) 0.089(6) 0.021(3) 0.007(3) -0.005(3) -0.003(4)
N5 0.048(4) 0.123(7) 0.028(4) 0.002(4) -0.004(3) -0.003(4)
O17 0.084(5) 0.081(5) 0.059(4) 0.018(4) -0.014(4) -0.025(4)
N2 0.108(7) 0.060(5) 0.033(4) 0.000(3) -0.029(4) 0.005(5)
O2 0.128(7) 0.072(5) 0.050(4) -0.014(4) -0.040(4) 0.005(5)
N1 0.119(8) 0.071(5) 0.034(4) -0.015(4) -0.029(4) 0.006(5)
O1 0.127(8) 0.128(7) 0.036(4) -0.018(4) -0.019(4) -0.002(6)
C22 0.079(6) 0.061(5) 0.025(4) 0.002(4) -0.003(4) 0.007(5)
C24 0.066(5) 0.066(5) 0.018(3) 0.002(3) 0.007(3) -0.003(4)
C14 0.088(6) 0.049(4) 0.026(4) -0.001(3) 0.001(4) 0.003(4)
C15 0.086(6) 0.051(4) 0.030(4) 0.001(3) -0.004(4) 0.006(5)
C26 0.059(5) 0.077(6) 0.031(4) -0.002(4) 0.004(4) -0.003(4)
C38 0.058(5) 0.077(6) 0.026(4) 0.002(4) 0.002(3) -0.004(4)
C30 0.068(5) 0.054(5) 0.021(3) -0.003(3) 0.002(3) 0.004(4)
O13 0.184(11) 0.122(8) 0.055(5) -0.006(5) -0.003(6) -0.067(8)
C27 0.058(5) 0.085(7) 0.030(4) -0.005(4) -0.002(4) -0.011(5)
C25 0.062(5) 0.065(5) 0.020(4) -0.003(3) 0.001(3) -0.004(4)
C13 0.096(7) 0.061(5) 0.036(5) -0.003(4) -0.011(5) 0.013(5)
C40 0.049(5) 0.141(11) 0.029(4) 0.009(5) -0.009(4) -0.007(6)
C10 0.089(7) 0.055(5) 0.029(4) -0.010(4) -0.006(4) 0.013(5)
C28 0.069(5) 0.069(5) 0.021(4) -0.003(4) -0.001(4) 0.000(4)
C23 0.058(5) 0.065(5) 0.018(3) 0.002(3) 0.004(3) 0.002(4)
C21 0.079(6) 0.081(6) 0.021(4) 0.007(4) 0.004(4) 0.003(6)
C45 0.066(6) 0.084(7) 0.031(4) 0.011(4) -0.001(4) -0.012(5)
C41 0.063(6) 0.197(16) 0.038(5) 0.024(8) -0.006(5) -0.014(8)
C9 0.133(10) 0.062(6) 0.030(4) -0.011(4) -0.011(5) 0.000(6)
O19 0.095(7) 0.163(9) 0.181(10) 0.000(8) -0.031(7) -0.015(7)
C29 0.061(5) 0.050(4) 0.025(4) -0.006(3) 0.002(3) -0.002(4)
C37 0.055(5) 0.086(6) 0.024(4) 0.001(4) 0.004(3) -0.004(4)
C39 0.048(5) 0.150(11) 0.026(4) 0.004(6) -0.003(4) -0.004(6)
C43 0.070(6) 0.139(11) 0.033(5) 0.017(6) -0.004(4) -0.012(7)
C31 0.072(7) 0.091(9) 0.108(10) 0.015(8) 0.021(7) -0.002(7)
C32 0.102(10) 0.079(9) 0.124(12) -0.004(8) 0.015(9) -0.002(8)
C33 0.118(10) 0.093(8) 0.129(10) 0.000(8) -0.003(8) 0.001(8)
C34 0.088(9) 0.118(12) 0.104(11) 0.003(9) 0.018(8) 0.020(9)
C35 0.074(7) 0.101(9) 0.058(6) -0.004(6) 0.002(5) 0.006(6)
C36 0.058(5) 0.094(7) 0.031(4) 0.000(4) 0.002(4) 0.012(5)
C12 0.116(9) 0.059(6) 0.046(5) -0.004(4) -0.011(6) 0.019(6)
N7 0.111(7) 0.152(8) 0.093(7) -0.021(7) 0.001(6) -0.028(7)
C8 0.115(9) 0.063(6) 0.041(5) 0.000(4) -0.028(5) -0.001(6)
C16 0.061(6) 0.089(7) 0.046(5) 0.018(5) 0.009(4) 0.009(5)
C1 0.109(10) 0.088(9) 0.077(8) 0.002(7) -0.029(8) 0.010(8)
C47 0.097(9) 0.064(6) 0.110(10) -0.004(7) 0.002(8) 0.015(7)
C6 0.126(10) 0.067(7) 0.046(6) -0.015(5) -0.032(6) 0.017(7)
C44 0.060(5) 0.082(6) 0.029(4) 0.011(4) -0.011(4) -0.005(5)
C42 0.059(6) 0.186(15) 0.037(5) 0.009(7) -0.010(5) -0.013(8)
C17 0.093(9) 0.101(9) 0.064(7) 0.031(7) 0.009(6) 0.022(7)
C11 0.100(8) 0.061(6) 0.044(5) -0.009(4) -0.004(5) 0.005(5)
C7 0.119(10) 0.078(7) 0.049(6) -0.003(5) -0.033(6) 0.011(7)
C19 0.142(13) 0.090(9) 0.091(10) -0.008(8) -0.025(10) 0.014(10)
O21 0.244(15) 0.157(11) 0.073(6) 0.003(7) 0.042(8) 0.007(11)
C18 0.142(14) 0.076(8) 0.105(11) 0.005(8) 0.011(10) 0.024(9)
C5 0.131(13) 0.078(8) 0.108(11) -0.025(8) -0.045(10) 0.016(9)
C20 0.103(8) 0.067(6) 0.052(6) 0.008(5) -0.013(6) 0.011(6)
C4 0.117(12) 0.089(10) 0.118(13) -0.031(9) -0.020(10) 0.026(9)
C3 0.111(11) 0.088(10) 0.148(16) -0.010(10) -0.022(11) 0.012(9)
C46 0.20(2) 0.137(16) 0.129(17) -0.031(14) -0.036(16) 0.016(16)
O18 0.205(12) 0.199(12) 0.112(8) -0.027(9) -0.070(9) 0.038(10)
C2 0.105(12) 0.093(10) 0.148(16) -0.001(10) -0.020(11) 0.013(9)
C48 0.24(2) 0.115(13) 0.142(15) 0.033(12) 0.027(15) -0.009(14)
O20 0.186(11) 0.237(12) 0.136(9) -0.079(9) 0.032(9) -0.084(10)

loop_
_atom_type_symbol
_atom_type_description
_atom_type_scat_dispersion_real
_atom_type_scat_dispersion_imag
_atom_type_scat_source
C C 0.0181 0.0091 'International Tables Vol C Tables 4.2.6.8 and 6.1.1.4'
Dy Dy -9.8046 9.8477 'International Tables Vol C Tables 4.2.6.8 and 6.1.1.4'
H H 0.0000 0.0000 'International Tables Vol C Tables 4.2.6.8 and 6.1.1.4'
N N 0.0311 0.0180 'International Tables Vol C Tables 4.2.6.8 and 6.1.1.4'
O O 0.0492 0.0322 'International Tables Vol C Tables 4.2.6.8 and 6.1.1.4'

loop_
_geom_angle_atom_site_label_1
_geom_angle_atom_site_label_2
_geom_angle_atom_site_label_3
_geom_angle
_geom_angle_site_symmetry_1
_geom_angle_site_symmetry_3
_geom_angle_publ_flag
Dy1 Dy2 Dy3 145.89(2) . . ?
O7 Dy2 Dy3 38.15(14) . . ?
O7 Dy2 Dy1 175.67(14) . . ?
O7 Dy2 O12 141.8(2) . . ?
O7 Dy2 O3 141.5(2) . . ?
O7 Dy2 O11 71.69(19) . . ?
O7 Dy2 N4 76.2(2) . . ?
O7 Dy2 O4 77.4(2) . . ?
O7 Dy2 O15 81.4(2) . . ?
O7 Dy2 O6 133.6(2) . . ?
O12 Dy2 Dy3 105.95(15) . . ?
O12 Dy2 Dy1 41.30(15) . . ?
O12 Dy2 O3 69.3(2) . . ?
O12 Dy2 O11 70.7(2) . . ?
O12 Dy2 N4 137.8(2) . . ?
O12 Dy2 O4 114.0(2) . . ?
O12 Dy2 O15 84.3(2) . . ?
O12 Dy2 O6 71.8(2) . . ?
O3 Dy2 Dy3 136.70(15) . . ?
O3 Dy2 Dy1 38.90(15) . . ?
O3 Dy2 O15 133.4(2) . . ?
O11 Dy2 Dy3 35.75(13) . . ?
O11 Dy2 Dy1 111.81(13) . . ?
O11 Dy2 O3 124.4(2) . . ?
O11 Dy2 N4 145.5(2) . . ?
O11 Dy2 O15 77.4(2) . . ?
O11 Dy2 O6 131.9(2) . . ?
N4 Dy2 Dy3 114.26(14) . . ?
N4 Dy2 Dy1 99.85(14) . . ?
N4 Dy2 O3 88.9(2) . . ?
N4 Dy2 O15 85.8(2) . . ?
O4 Dy2 Dy3 78.29(13) . . ?
O4 Dy2 Dy1 104.23(13) . . ?
O4 Dy2 O3 66.41(19) . . ?
O4 Dy2 O11 97.8(2) . . ?
O4 Dy2 N4 87.0(2) . . ?
O4 Dy2 O15 158.7(2) . . ?
O4 Dy2 O6 124.61(19) . . ?
O15 Dy2 Dy3 86.43(14) . . ?
O15 Dy2 Dy1 96.77(14) . . ?
O6 Dy2 Dy3 156.43(14) . . ?
O6 Dy2 Dy1 42.19(15) . . ?
O6 Dy2 O3 65.6(2) . . ?
O6 Dy2 N4 66.3(2) . . ?
O6 Dy2 O15 70.0(2) . . ?
O7 Dy3 Dy2 35.49(13) . . ?
O7 Dy3 O10 115.8(2) . 7_556 ?
O7 Dy3 O16 76.3(2) . . ?
O7 Dy3 N6 130.2(2) . . ?
O7 Dy3 O17 129.8(2) . . ?
O8 Dy3 Dy2 101.91(12) . . ?
O8 Dy3 O7 66.47(17) . . ?
O8 Dy3 O9 88.1(2) . 7_556 ?
O8 Dy3 O10 70.06(19) . 7_556 ?
O8 Dy3 O10 76.34(18) . . ?
O8 Dy3 O11 134.9(2) . . ?
O8 Dy3 O16 74.8(2) . . ?
O8 Dy3 N6 128.9(2) . . ?
O8 Dy3 O17 141.6(2) . . ?
O9 Dy3 Dy2 69.95(12) 7_556 . ?
O9 Dy3 O7 71.9(2) 7_556 . ?
O9 Dy3 O10 124.0(2) 7_556 . ?
O9 Dy3 O10 61.66(17) 7_556 7_556 ?
O9 Dy3 O16 147.8(2) 7_556 . ?
O9 Dy3 N6 140.7(3) 7_556 . ?
O9 Dy3 O17 70.2(3) 7_556 . ?
O10 Dy3 Dy2 165.52(16) . . ?
O10 Dy3 Dy2 130.95(13) 7_556 . ?
O10 Dy3 O7 139.4(2) . . ?
O10 Dy3 O10 62.4(2) . 7_556 ?
O10 Dy3 O16 78.8(2) . . ?
O10 Dy3 N6 64.3(2) . . ?
O10 Dy3 O17 89.8(2) . . ?
O11 Dy3 Dy2 36.86(14) . . ?
O11 Dy3 O7 70.2(2) . . ?
O11 Dy3 O9 90.2(2) . 7_556 ?
O11 Dy3 O10 144.1(2) . 7_556 ?
O11 Dy3 O10 137.5(2) . . ?
O11 Dy3 O16 83.5(2) . . ?
O11 Dy3 N6 73.2(2) . . ?
O11 Dy3 O17 78.2(2) . . ?
O16 Dy3 Dy2 86.86(15) . . ?
O16 Dy3 O10 132.3(2) . 7_556 ?
O16 Dy3 N6 66.9(3) . . ?
N6 Dy3 Dy2 108.25(15) . . ?
N6 Dy3 O10 113.8(2) . 7_556 ?
O17 Dy3 Dy2 99.75(17) . . ?
O17 Dy3 O10 71.8(2) . 7_556 ?
O17 Dy3 O16 137.9(3) . . ?
O17 Dy3 N6 71.6(3) . . ?
O5 Dy1 Dy2 101.40(14) . . ?
O5 Dy1 N2 78.1(2) . . ?
O12 Dy1 Dy2 39.75(15) . . ?
O12 Dy1 O5 134.9(2) . . ?
O12 Dy1 O6 70.1(2) . . ?
O12 Dy1 N2 130.9(2) . . ?
O12 Dy1 O13 74.7(3) . . ?
O3 Dy1 Dy2 42.91(15) . . ?
O3 Dy1 O5 94.2(2) . . ?
O3 Dy1 O12 71.3(2) . . ?
O3 Dy1 O14 143.8(2) . . ?
O3 Dy1 O6 68.2(2) . . ?
O3 Dy1 N2 71.0(2) . . ?
O3 Dy1 O2 135.9(3) . . ?
O3 Dy1 O13 95.5(4) . . ?
O14 Dy1 Dy2 101.30(13) . . ?
O14 Dy1 O5 87.4(2) . . ?
O14 Dy1 O12 82.1(2) . . ?
O14 Dy1 O6 80.1(2) . . ?
O14 Dy1 N2 143.8(2) . . ?
O14 Dy1 O2 79.0(2) . . ?
O14 Dy1 O13 100.8(4) . . ?
O6 Dy1 Dy2 41.69(13) . . ?
O6 Dy1 O5 64.95(19) . . ?
O6 Dy1 N2 121.2(3) . . ?
O6 Dy1 O13 144.4(3) . . ?
N2 Dy1 Dy2 113.90(18) . . ?
O2 Dy1 Dy2 174.3(2) . . ?
O2 Dy1 O5 72.9(3) . . ?
O2 Dy1 O12 145.3(3) . . ?
O2 Dy1 O6 133.4(2) . . ?
O2 Dy1 N2 65.1(3) . . ?
O2 Dy1 O13 80.6(3) . . ?
O13 Dy1 Dy2 104.8(2) . . ?
O13 Dy1 O5 150.3(3) . . ?
O13 Dy1 N2 78.6(4) . . ?
Dy2 O7 Dy3 106.4(2) . . ?
C30 O7 Dy2 132.4(5) . . ?
C30 O7 Dy3 117.3(4) . . ?
C29 O8 Dy3 121.5(4) . . ?
C37 O9 Dy3 128.2(5) . 7_556 ?
Dy1 O5 H5 128(2) . . ?
C22 O5 Dy1 121.6(4) . . ?
C22 O5 H5 109(2) . . ?
Dy3 O10 Dy3 117.2(2) . 7_556 ?
C38 O10 Dy3 116.9(5) . 7_556 ?
C38 O10 Dy3 120.8(5) . . ?
Dy2 O12 Dy1 99.0(2) . . ?
C44 O12 Dy2 117.7(5) . . ?
C44 O12 Dy1 142.5(5) . . ?
Dy1 O3 Dy2 98.2(2) . . ?
C15 O3 Dy2 117.9(5) . . ?
C15 O3 Dy1 142.3(5) . . ?
Dy1 O14 H14A 120.0 . . ?
Dy1 O14 H14B 120.0 . . ?
H14A O14 H14B 120.0 . . ?
Dy3 O11 Dy2 107.4(2) . . ?
C45 O11 Dy2 113.5(5) . . ?
C45 O11 Dy3 138.9(5) . . ?
Dy3 O16 H16 117(2) . . ?
C47 O16 Dy3 129.3(7) . . ?
C47 O16 H16 107(2) . . ?
N3 N4 Dy2 115.6(5) . . ?
C24 N4 Dy2 130.3(5) . . ?
C24 N4 N3 113.5(7) . . ?
C14 O4 Dy2 122.6(5) . . ?
Dy2 O15 H15A 127.9 . . ?
Dy2 O15 H15B 128.0 . . ?
H15A O15 H15B 104.2 . . ?
Dy2 O6 Dy1 96.1(2) . . ?
C23 O6 Dy2 114.9(5) . . ?
C23 O6 Dy1 116.0(5) . . ?
C23 N3 N4 112.1(7) . . ?
N5 N6 Dy3 114.7(5) . . ?
C39 N6 Dy3 132.6(6) . . ?
C39 N6 N5 112.8(8) . . ?
N6 N5 H5A 122.7 . . ?
C38 N5 N6 114.7(8) . . ?
C38 N5 H5A 122.7 . . ?
Dy3 O17 H17A 127.8 . . ?
Dy3 O17 H17B 127.7 . . ?
H17A O17 H17B 104.5 . . ?
N1 N2 Dy1 113.3(6) . . ?
C9 N2 Dy1 132.9(6) . . ?
C9 N2 N1 113.8(8) . . ?
C8 O2 Dy1 123.0(7) . . ?
N2 N1 H1 111.6 . . ?
C8 N1 N2 116.4(9) . . ?
C8 N1 H1 112.0 . . ?
C7 O1 H1A 109.5 . . ?
O5 C22 C23 103.9(7) . . ?
O5 C22 C21 110.5(8) . . ?
C23 C22 C21 111.9(7) . . ?
N4 C24 H24 117.0 . . ?
N4 C24 C25 126.0(8) . . ?
C25 C24 H24 117.0 . . ?
O4 C14 C15 115.4(8) . . ?
O4 C14 C13 124.8(8) . . ?
C13 C14 C15 119.7(8) . . ?
O3 C15 C14 117.3(8) . . ?
O3 C15 C10 122.8(8) . . ?
C14 C15 C10 119.8(8) . . ?
C27 C26 H26 118.8 . . ?
C27 C26 C25 122.4(8) . . ?
C25 C26 H26 118.8 . . ?
O10 C38 N5 124.3(8) . . ?
O10 C38 C37 118.1(8) . . ?
N5 C38 C37 117.5(8) . . ?
O7 C30 C25 127.2(7) . . ?
O7 C30 C29 115.7(7) . . ?
C25 C30 C29 117.1(8) . . ?
C46 O13 Dy1 139.6(13) . . ?
C26 C27 H27 121.0 . . ?
C26 C27 C28 118.0(9) . . ?
C28 C27 H27 121.0 . . ?
C26 C25 C24 116.7(8) . . ?
C26 C25 C30 120.0(7) . . ?
C30 C25 C24 123.2(8) . . ?
C14 C13 H13 119.6 . . ?
C14 C13 C12 120.8(9) . . ?
C12 C13 H13 119.6 . . ?
C45 C40 C39 123.8(8) . . ?
C41 C40 C45 121.7(9) . . ?
C41 C40 C39 114.0(9) . . ?
C15 C10 C9 122.6(9) . . ?
C11 C10 C15 117.7(8) . . ?
C11 C10 C9 119.7(8) . . ?
C27 C28 H28 118.9 . . ?
C29 C28 C27 122.2(7) . . ?
C29 C28 H28 118.9 . . ?
O6 C23 C22 115.4(8) . . ?
N3 C23 O6 126.7(7) . . ?
N3 C23 C22 118.0(8) . . ?
C16 C21 C22 121.7(10) . . ?
C16 C21 C20 119.9(10) . . ?
C20 C21 C22 118.1(9) . . ?
O11 C45 C40 124.7(8) . . ?
O11 C45 C44 119.5(8) . . ?
C40 C45 C44 115.8(8) . . ?
C40 C41 H41 119.7 . . ?
C42 C41 C40 120.5(11) . . ?
C42 C41 H41 119.7 . . ?
N2 C9 C10 126.2(9) . . ?
N2 C9 H9 116.9 . . ?
C10 C9 H9 116.9 . . ?
O8 C29 C30 114.7(7) . . ?
O8 C29 C28 125.2(7) . . ?
C28 C29 C30 120.1(8) . . ?
O9 C37 C38 104.6(7) . . ?
O9 C37 H37 108.9 . . ?
O9 C37 C36 113.5(7) . . ?
C38 C37 H37 108.9 . . ?
C36 C37 C38 111.9(7) . . ?
C36 C37 H37 108.9 . . ?
N6 C39 C40 125.0(9) . . ?
N6 C39 H39 117.5 . . ?
C40 C39 H39 117.5 . . ?
C44 C43 H43 118.3 . . ?
C44 C43 C42 123.3(9) . . ?
C42 C43 H43 118.3 . . ?
C32 C31 H31 120.0 . . ?
C32 C31 C36 120.0 . . ?
C36 C31 H31 120.0 . . ?
C31 C32 H32 120.0 . . ?
C31 C32 C33 120.0 . . ?
C33 C32 H32 120.0 . . ?
C32 C33 H33 120.0 . . ?
C32 C33 C34 120.0 . . ?
C34 C33 H33 120.0 . . ?
C33 C34 H34 120.0 . . ?
C35 C34 C33 120.0 . . ?
C35 C34 H34 120.0 . . ?
C34 C35 H35 120.0 . . ?
C34 C35 C36 120.0 . . ?
C36 C35 H35 120.0 . . ?
C31 C36 C37 120.0(6) . . ?
C35 C36 C37 119.9(6) . . ?
C35 C36 C31 120.0 . . ?
C13 C12 H12 120.0 . . ?
C11 C12 C13 120.0(10) . . ?
C11 C12 H12 120.0 . . ?
O19 N7 O18 127.5(15) . . ?
O19 N7 O20 109.0(14) . . ?
O20 N7 O18 123.5(15) . . ?
O2 C8 N1 122.1(9) . . ?
O2 C8 C7 120.4(11) . . ?
N1 C8 C7 117.6(10) . . ?
C21 C16 H16A 119.6 . . ?
C21 C16 C17 120.7(12) . . ?
C17 C16 H16A 119.6 . . ?
C6 C1 H1B 117.9 . . ?
C2 C1 H1B 117.9 . . ?
C2 C1 C6 124.3(14) . . ?
O16 C47 H47A 109.5 . . ?
O16 C47 H47B 109.5 . . ?
O16 C47 H47C 109.5 . . ?
H47A C47 H47B 109.5 . . ?
H47A C47 H47C 109.5 . . ?
H47B C47 H47C 109.5 . . ?
C1 C6 C7 120.9(12) . . ?
C5 C6 C1 117.1(15) . . ?
C5 C6 C7 122.0(13) . . ?
O12 C44 C45 115.8(8) . . ?
C43 C44 O12 123.7(8) . . ?
C43 C44 C45 120.5(9) . . ?
C41 C42 C43 118.0(10) . . ?
C41 C42 H42 121.0 . . ?
C43 C42 H42 121.0 . . ?
C16 C17 H17 120.1 . . ?
C18 C17 C16 119.8(13) . . ?
C18 C17 H17 120.1 . . ?
C10 C11 H11 119.1 . . ?
C12 C11 C10 121.9(9) . . ?
C12 C11 H11 119.1 . . ?
O1 C7 C8 109.5(10) . . ?
O1 C7 C6 112.0(10) . . ?
O1 C7 H7 108.2 . . ?
C8 C7 H7 108.2 . . ?
C6 C7 C8 110.5(11) . . ?
C6 C7 H7 108.2 . . ?
C18 C19 H19 119.3 . . ?
C20 C19 H19 119.3 . . ?
C20 C19 C18 121.5(14) . . ?
C48 O21 H21 109.5 . . ?
C17 C18 C19 118.4(13) . . ?
C17 C18 H18 120.8 . . ?
C19 C18 H18 120.8 . . ?
C6 C5 H5B 119.7 . . ?
C6 C5 C4 120.6(15) . . ?
C4 C5 H5B 119.7 . . ?
C21 C20 H20 120.2 . . ?
C19 C20 C21 119.6(12) . . ?
C19 C20 H20 120.2 . . ?
C5 C4 H4 119.7 . . ?
C3 C4 C5 120.6(15) . . ?
C3 C4 H4 119.7 . . ?
C4 C3 H3 119.3 . . ?
C4 C3 C2 121.4(18) . . ?
C2 C3 H3 119.3 . . ?
O13 C46 H46A 109.5 . . ?
O13 C46 H46B 109.5 . . ?
O13 C46 H46C 109.5 . . ?
H46A C46 H46B 109.5 . . ?
H46A C46 H46C 109.5 . . ?
H46B C46 H46C 109.5 . . ?
C1 C2 C3 115.8(16) . . ?
C1 C2 H2 122.1 . . ?
C3 C2 H2 122.1 . . ?
O21 C48 H48A 109.5 . . ?
O21 C48 H48B 109.5 . . ?
O21 C48 H48C 109.5 . . ?
H48A C48 H48B 109.5 . . ?
H48A C48 H48C 109.5 . . ?
H48B C48 H48C 109.5 . . ?

loop_
_geom_bond_atom_site_label_1
_geom_bond_atom_site_label_2
_geom_bond_distance
_geom_bond_site_symmetry_2
_geom_bond_publ_flag
Dy2 Dy3 3.7641(6) . ?
Dy2 Dy1 3.5405(6) . ?
Dy2 O7 2.277(5) . ?
Dy2 O12 2.292(6) . ?
Dy2 O3 2.435(6) . ?
Dy2 O11 2.366(5) . ?
Dy2 N4 2.431(7) . ?
Dy2 O4 2.301(6) . ?
Dy2 O15 2.438(7) . ?
Dy2 O6 2.368(5) . ?
Dy3 O7 2.423(5) . ?
Dy3 O8 2.293(6) . ?
Dy3 O9 2.377(6) 7_556 ?
Dy3 O10 2.382(5) . ?
Dy3 O10 2.543(6) 7_556 ?
Dy3 O11 2.305(5) . ?
Dy3 O16 2.480(7) . ?
Dy3 N6 2.517(8) . ?
Dy3 O17 2.428(7) . ?
Dy1 O5 2.446(7) . ?
Dy1 O12 2.365(6) . ?
Dy1 O3 2.246(6) . ?
Dy1 O14 2.290(7) . ?
Dy1 O6 2.391(6) . ?
Dy1 N2 2.513(9) . ?
Dy1 O2 2.358(7) . ?
Dy1 O13 2.392(10) . ?
O7 C30 1.337(11) . ?
O8 C29 1.348(10) . ?
O9 C37 1.418(11) . ?
O5 H5 0.870(13) . ?
O5 C22 1.441(12) . ?
O10 C38 1.255(11) . ?
O12 C44 1.339(11) . ?
O3 C15 1.314(11) . ?
O14 H14A 0.9500 . ?
O14 H14B 0.9500 . ?
O11 C45 1.330(11) . ?
O16 H16 0.880(13) . ?
O16 C47 1.430(15) . ?
N4 N3 1.429(8) . ?
N4 C24 1.278(12) . ?
O4 C14 1.345(10) . ?
O15 H15A 0.9994 . ?
O15 H15B 1.0023 . ?
O6 C23 1.316(10) . ?
N3 C23 1.288(11) . ?
N6 N5 1.409(10) . ?
N6 C39 1.284(12) . ?
N5 H5A 0.8800 . ?
N5 C38 1.303(11) . ?
O17 H17A 0.9298 . ?
O17 H17B 0.9321 . ?
N2 N1 1.416(10) . ?
N2 C9 1.273(15) . ?
O2 C8 1.237(14) . ?
N1 H1 0.8800 . ?
N1 C8 1.330(15) . ?
O1 H1A 0.8400 . ?
O1 C7 1.412(16) . ?
C22 C23 1.502(10) . ?
C22 C21 1.528(14) . ?
C24 H24 0.9500 . ?
C24 C25 1.460(10) . ?
C14 C15 1.415(12) . ?
C14 C13 1.371(14) . ?
C15 C10 1.419(12) . ?
C26 H26 0.9500 . ?
C26 C27 1.375(12) . ?
C26 C25 1.397(13) . ?
C38 C37 1.530(11) . ?
C30 C25 1.413(12) . ?
C30 C29 1.444(10) . ?
O13 C46 1.25(2) . ?
C27 H27 0.9500 . ?
C27 C28 1.394(12) . ?
C13 H13 0.9500 . ?
C13 C12 1.401(13) . ?
C40 C45 1.413(14) . ?
C40 C41 1.401(14) . ?
C40 C39 1.491(12) . ?
C10 C9 1.437(13) . ?
C10 C11 1.410(15) . ?
C28 H28 0.9500 . ?
C28 C29 1.374(13) . ?
C21 C16 1.361(14) . ?
C21 C20 1.407(15) . ?
C45 C44 1.457(11) . ?
C41 H41 0.9500 . ?
C41 C42 1.383(15) . ?
C9 H9 0.9500 . ?
O19 N7 1.198(11) . ?
C37 H37 1.0000 . ?
C37 C36 1.515(12) . ?
C39 H39 0.9500 . ?
C43 H43 0.9500 . ?
C43 C44 1.334(14) . ?
C43 C42 1.401(16) . ?
C31 H31 0.9500 . ?
C31 C32 1.3900 . ?
C31 C36 1.3900 . ?
C32 H32 0.9500 . ?
C32 C33 1.3900 . ?
C33 H33 0.9500 . ?
C33 C34 1.3900 . ?
C34 H34 0.9500 . ?
C34 C35 1.3900 . ?
C35 H35 0.9500 . ?
C35 C36 1.3900 . ?
C12 H12 0.9500 . ?
C12 C11 1.358(15) . ?
N7 O18 1.235(11) . ?
N7 O20 1.232(11) . ?
C8 C7 1.506(13) . ?
C16 H16A 0.9500 . ?
C16 C17 1.388(17) . ?
C1 H1B 0.9500 . ?
C1 C6 1.407(19) . ?
C1 C2 1.37(2) . ?
C47 H47A 0.9800 . ?
C47 H47B 0.9800 . ?
C47 H47C 0.9800 . ?
C6 C7 1.49(2) . ?
C6 C5 1.352(19) . ?
C42 H42 0.9500 . ?
C17 H17 0.9500 . ?
C17 C18 1.37(2) . ?
C11 H11 0.9500 . ?
C7 H7 1.0000 . ?
C19 H19 0.9500 . ?
C19 C18 1.43(2) . ?
C19 C20 1.317(18) . ?
O21 H21 0.8400 . ?
O21 C48 1.432(17) . ?
C18 H18 0.9500 . ?
C5 H5B 0.9500 . ?
C5 C4 1.39(2) . ?
C20 H20 0.9500 . ?
C4 H4 0.9500 . ?
C4 C3 1.36(2) . ?
C3 H3 0.9500 . ?
C3 C2 1.40(2) . ?
C46 H46A 0.9800 . ?
C46 H46B 0.9800 . ?
C46 H46C 0.9800 . ?
C2 H2 0.9500 . ?
C48 H48A 0.9800 . ?
C48 H48B 0.9800 . ?
C48 H48C 0.9800 . ?

loop_
_geom_torsion_atom_site_label_1
_geom_torsion_atom_site_label_2
_geom_torsion_atom_site_label_3
_geom_torsion_atom_site_label_4
_geom_torsion
_geom_torsion_site_symmetry_1
_geom_torsion_site_symmetry_2
_geom_torsion_site_symmetry_3
_geom_torsion_site_symmetry_4
_geom_torsion_publ_flag
Dy2 O7 C30 C25 -13.3(14) . . . . ?
Dy2 O7 C30 C29 167.2(5) . . . . ?
Dy2 O12 C44 C45 12.4(12) . . . . ?
Dy2 O12 C44 C43 -167.7(10) . . . . ?
Dy2 O3 C15 C14 -1.6(12) . . . . ?
Dy2 O3 C15 C10 177.4(8) . . . . ?
Dy2 O11 C45 C40 165.7(10) . . . . ?
Dy2 O11 C45 C44 -13.4(12) . . . . ?
Dy2 N4 N3 C23 -15.0(9) . . . . ?
Dy2 N4 C24 C25 13.3(14) . . . . ?
Dy2 O4 C14 C15 6.6(12) . . . . ?
Dy2 O4 C14 C13 -176.3(8) . . . . ?
Dy2 O6 C23 N3 18.1(12) . . . . ?
Dy2 O6 C23 C22 -160.9(6) . . . . ?
Dy3 O7 C30 C25 -167.5(7) . . . . ?
Dy3 O7 C30 C29 13.0(9) . . . . ?
Dy3 O8 C29 C30 -19.3(9) . . . . ?
Dy3 O8 C29 C28 160.6(7) . . . . ?
Dy3 O9 C37 C38 9.2(10) 7_556 . . . ?
Dy3 O9 C37 C36 131.4(6) 7_556 . . . ?
Dy3 O10 C38 N5 -6.5(14) . . . . ?
Dy3 O10 C38 N5 147.6(9) 7_556 . . . ?
Dy3 O10 C38 C37 -36.8(11) 7_556 . . . ?
Dy3 O10 C38 C37 169.1(6) . . . . ?
Dy3 O11 C45 C40 -8.4(18) . . . . ?
Dy3 O11 C45 C44 172.5(7) . . . . ?
Dy3 N6 N5 C38 10.0(12) . . . . ?
Dy3 N6 C39 C40 1(2) . . . . ?
Dy1 O5 C22 C23 -18.0(9) . . . . ?
Dy1 O5 C22 C21 102.2(7) . . . . ?
Dy1 O12 C44 C45 178.7(7) . . . . ?
Dy1 O12 C44 C43 -1.4(19) . . . . ?
Dy1 O3 C15 C14 160.4(7) . . . . ?
Dy1 O3 C15 C10 -20.6(16) . . . . ?
Dy1 O6 C23 N3 129.1(8) . . . . ?
Dy1 O6 C23 C22 -50.0(9) . . . . ?
Dy1 N2 N1 C8 2.3(12) . . . . ?
Dy1 N2 C9 C10 -1.4(19) . . . . ?
Dy1 O2 C8 N1 3.2(17) . . . . ?
Dy1 O2 C8 C7 -175.1(9) . . . . ?
O7 C30 C25 C24 -6.9(15) . . . . ?
O7 C30 C25 C26 176.5(9) . . . . ?
O7 C30 C29 O8 3.0(11) . . . . ?
O7 C30 C29 C28 -176.9(8) . . . . ?
O9 C37 C36 C31 -35.4(8) . . . . ?
O9 C37 C36 C35 140.3(6) . . . . ?
O5 C22 C23 O6 42.7(10) . . . . ?
O5 C22 C23 N3 -136.4(9) . . . . ?
O5 C22 C21 C16 16.9(12) . . . . ?
O5 C22 C21 C20 -169.4(9) . . . . ?
O10 C38 C37 O9 19.3(12) . . . . ?
O10 C38 C37 C36 -103.9(10) . . . . ?
O3 C15 C10 C9 3.9(17) . . . . ?
O3 C15 C10 C11 -177.7(10) . . . . ?
O11 C45 C44 O12 1.3(15) . . . . ?
O11 C45 C44 C43 -178.6(12) . . . . ?
N4 N3 C23 O6 -1.9(13) . . . . ?
N4 N3 C23 C22 177.1(7) . . . . ?
N4 C24 C25 C26 -177.3(9) . . . . ?
N4 C24 C25 C30 6.0(15) . . . . ?
O4 C14 C15 O3 -3.0(14) . . . . ?
O4 C14 C15 C10 178.0(9) . . . . ?
O4 C14 C13 C12 -178.2(11) . . . . ?
N3 N4 C24 C25 -176.5(8) . . . . ?
N6 N5 C38 O10 -3.0(16) . . . . ?
N6 N5 C38 C37 -178.6(9) . . . . ?
N5 N6 C39 C40 -176.7(12) . . . . ?
N5 C38 C37 O9 -164.7(9) . . . . ?
N5 C38 C37 C36 72.0(11) . . . . ?
N2 N1 C8 O2 -3.7(17) . . . . ?
N2 N1 C8 C7 174.7(10) . . . . ?
O2 C8 C7 O1 -177.0(11) . . . . ?
O2 C8 C7 C6 59.1(15) . . . . ?
N1 N2 C9 C10 178.2(11) . . . . ?
N1 C8 C7 O1 4.6(17) . . . . ?
N1 C8 C7 C6 -119.3(13) . . . . ?
C22 C21 C16 C17 175.2(10) . . . . ?
C22 C21 C20 C19 -173.3(13) . . . . ?
C24 N4 N3 C23 173.3(8) . . . . ?
C14 C15 C10 C9 -177.1(10) . . . . ?
C14 C15 C10 C11 1.3(15) . . . . ?
C14 C13 C12 C11 -0.6(19) . . . . ?
C15 C14 C13 C12 -1.1(17) . . . . ?
C15 C10 C9 N2 4.9(19) . . . . ?
C15 C10 C11 C12 -3.0(17) . . . . ?
C26 C27 C28 C29 -2.6(16) . . . . ?
C38 C37 C36 C31 82.6(8) . . . . ?
C38 C37 C36 C35 -101.7(8) . . . . ?
C27 C26 C25 C24 -175.6(9) . . . . ?
C27 C26 C25 C30 1.3(15) . . . . ?
C27 C28 C29 O8 179.9(9) . . . . ?
C27 C28 C29 C30 -0.3(14) . . . . ?
C25 C26 C27 C28 2.1(16) . . . . ?
C25 C30 C29 O8 -176.6(8) . . . . ?
C25 C30 C29 C28 3.5(13) . . . . ?
C13 C14 C15 O3 179.7(9) . . . . ?
C13 C14 C15 C10 0.7(16) . . . . ?
C13 C12 C11 C10 2.7(19) . . . . ?
C40 C45 C44 O12 -177.9(10) . . . . ?
C40 C45 C44 C43 2.2(17) . . . . ?
C40 C41 C42 C43 4(3) . . . . ?
C23 C22 C21 C16 132.2(9) . . . . ?
C23 C22 C21 C20 -54.1(12) . . . . ?
C21 C22 C23 O6 -76.5(11) . . . . ?
C21 C22 C23 N3 104.4(11) . . . . ?
C21 C16 C17 C18 -1.1(18) . . . . ?
C45 C40 C41 C42 -4(3) . . . . ?
C45 C40 C39 N6 10(2) . . . . ?
C41 C40 C45 O11 -178.6(14) . . . . ?
C41 C40 C45 C44 1(2) . . . . ?
C41 C40 C39 N6 -178.2(15) . . . . ?
C9 N2 N1 C8 -177.3(11) . . . . ?
C9 C10 C11 C12 175.4(12) . . . . ?
C29 C30 C25 C24 172.6(8) . . . . ?
C29 C30 C25 C26 -4.0(13) . . . . ?
C39 N6 N5 C38 -171.5(11) . . . . ?
C39 C40 C45 O11 -7(2) . . . . ?
C39 C40 C45 C44 171.9(12) . . . . ?
C39 C40 C41 C42 -175.7(16) . . . . ?
C31 C32 C33 C34 0.0 . . . . ?
C32 C31 C36 C37 175.7(7) . . . . ?
C32 C31 C36 C35 0.0 . . . . ?
C32 C33 C34 C35 0.0 . . . . ?
C33 C34 C35 C36 0.0 . . . . ?
C34 C35 C36 C37 -175.7(7) . . . . ?
C34 C35 C36 C31 0.0 . . . . ?
C36 C31 C32 C33 0.0 . . . . ?
C16 C21 C20 C19 0.5(19) . . . . ?
C16 C17 C18 C19 -1(2) . . . . ?
C1 C6 C7 O1 -45.0(14) . . . . ?
C1 C6 C7 C8 77.3(14) . . . . ?
C1 C6 C5 C4 -2(2) . . . . ?
C6 C1 C2 C3 1(3) . . . . ?
C6 C5 C4 C3 4(3) . . . . ?
C44 C43 C42 C41 -1(3) . . . . ?
C42 C43 C44 O12 178.0(13) . . . . ?
C42 C43 C44 C45 -2(2) . . . . ?
C11 C10 C9 N2 -173.4(11) . . . . ?
C7 C6 C5 C4 176.7(13) . . . . ?
C18 C19 C20 C21 -3(2) . . . . ?
C5 C6 C7 O1 136.2(12) . . . . ?
C5 C6 C7 C8 -101.5(13) . . . . ?
C5 C4 C3 C2 -4(3) . . . . ?
C20 C21 C16 C17 1.7(15) . . . . ?
C20 C19 C18 C17 4(3) . . . . ?
C4 C3 C2 C1 1(3) . . . . ?
C2 C1 C6 C7 -179.7(14) . . . . ?
C2 C1 C6 C5 -1(2) . . . . ?

loop_
_platon_squeeze_void_nr
_platon_squeeze_void_average_x
_platon_squeeze_void_average_y
_platon_squeeze_void_average_z
_platon_squeeze_void_volume
_platon_squeeze_void_count_electrons
_platon_squeeze_void_content
1 0.095 0.120 0.004 4989 1395 '44 methanol,60 water'

loop_
_twin_individual_id
_twin_individual_mass_fraction_refined
1 0.985(5)
2 0.015(5)
